data_8102776
loop_
_publ_author_name
'Jiake Chen'
'Pingfan Wu'
'Zicheng Xiao'
'Jian Hao'

_publ_section_title
;
 Crystal structure of bis(tetrabutylammonium)
 oxopentathiocyanatomolybdate(V) --- ethanol (1:0.5),
 [(C4H9)4N]2[MoO(NCS)5] &#x00B7; 0.5C2H5OH
;
_journal_issue 3
_journal_name_full 'Zeitschrift f\"ur Kristallographie - New Crystal Structures'
_journal_page_first 577
_journal_volume 225
_journal_year 2010
_chemical_formula_moiety '2(C16 H36 N), 0.5(C2 H6 O), (C5 Mo N5 O S5)'
_chemical_formula_sum 'C38 H75 Mo N7 O1.5 S5'
_chemical_formula_weight 910.29
_chemical_name_systematic
;
Bis(tetrabutylammonium) Oxopentathiocyanatomolybdate(V)
;
_space_group_IT_number 2
_symmetry_cell_setting triclinic
_symmetry_space_group_name_Hall '-P 1'
_symmetry_space_group_name_H-M 'P -1'
_atom_sites_solution_hydrogens geom
_atom_sites_solution_primary direct
_atom_sites_solution_secondary difmap
_audit_creation_method SHELXL-97
_cell_angle_alpha 111.27(3)
_cell_angle_beta 112.36(3)
_cell_angle_gamma 92.36(3)
_cell_formula_units_Z 4
_cell_length_a 16.282(3)
_cell_length_b 17.261(4)
_cell_length_c 21.234(4)
_cell_measurement_reflns_used 64400
_cell_measurement_temperature 293(2)
_cell_measurement_theta_max 27.485
_cell_measurement_theta_min 3.395
_cell_volume 5031(3)
_computing_cell_refinement 'HKL Scalepack (Otwinowski & Minor, 1997)'
_computing_data_collection 'KappaCCD (Nonius B. V., 1998)'
_computing_data_reduction 'HKL Denzo (Otwinowski & Minor, 1997) & maXus (Mackay et al., 1998)'
_computing_molecular_graphics 'Bruker SHELXTL V5.1 (Sheldrick, 1998)'
_computing_publication_material 'SHELXL-97 (Sheldrick, 1997)'
_computing_structure_refinement 'SHELXL-97 (Sheldrick, 1997)'
_computing_structure_solution 'SHELXS-97 (Sheldrick, 1990)'
_diffrn_ambient_temperature 293(2)
_diffrn_detector_area_resol_mean 0.76
_diffrn_measured_fraction_theta_full 0.994
_diffrn_measured_fraction_theta_max 0.994
_diffrn_measurement_device_type 'NONIUS KappaCCD'
_diffrn_measurement_method CCD
_diffrn_radiation_monochromator graphite
_diffrn_radiation_source 'fine-focus sealed tube'
_diffrn_radiation_type MoK\a
_diffrn_radiation_wavelength 0.71073
_diffrn_reflns_av_R_equivalents 0.0242
_diffrn_reflns_av_sigmaI/netI 0.0416
_diffrn_reflns_limit_h_max 20
_diffrn_reflns_limit_h_min -20
_diffrn_reflns_limit_k_max 21
_diffrn_reflns_limit_k_min -21
_diffrn_reflns_limit_l_max 26
_diffrn_reflns_limit_l_min -26
_diffrn_reflns_number 37529
_diffrn_reflns_theta_full 26.00
_diffrn_reflns_theta_max 26.00
_diffrn_reflns_theta_min 3.41
_exptl_absorpt_coefficient_mu 0.503
_exptl_absorpt_correction_T_max 0.844
_exptl_absorpt_correction_T_min 0.771
_exptl_absorpt_correction_type multi-scan
_exptl_crystal_colour red
_exptl_crystal_density_diffrn 1.202
_exptl_crystal_density_method 'not measured'
_exptl_crystal_description block
_exptl_crystal_F_000 1944
_exptl_crystal_size_max 0.45
_exptl_crystal_size_mid 0.35
_exptl_crystal_size_min 0.35
_refine_diff_density_max 0.949
_refine_diff_density_min -0.652
_refine_diff_density_rms 0.052
_refine_ls_extinction_method none
_refine_ls_goodness_of_fit_ref 1.050
_refine_ls_hydrogen_treatment constr
_refine_ls_matrix_type full
_refine_ls_number_parameters 979
_refine_ls_number_reflns 19666
_refine_ls_number_restraints 0
_refine_ls_restrained_S_all 1.050
_refine_ls_R_factor_all 0.0688
_refine_ls_R_factor_gt 0.0395
_refine_ls_shift/su_max 0.003
_refine_ls_shift/su_mean 0.000
_refine_ls_structure_factor_coef Fsqd
_refine_ls_weighting_details 'calc w=1/[\s^2^(Fo^2^)+(0.0451P)^2^+2.3695P] where P=(Fo^2^+2Fc^2^)/3'
_refine_ls_weighting_scheme calc
_refine_ls_wR_factor_gt 0.0959
_refine_ls_wR_factor_ref 0.1072
_reflns_number_gt 13727
_reflns_number_total 19666
_reflns_threshold_expression >2sigma(I)
_cod_data_source_file 1267-3075.cff
_cod_data_source_block '[BuN4]2[MoO(NCS)5]'
_cod_original_sg_symbol_H-M P-1
_cod_original_formula_sum 'C38 H75 Mo N7 O1.50 S5'
_cod_database_code 8102776

loop_
_symmetry_equiv_pos_as_xyz
'x, y, z'
'-x, -y, -z'

loop_
_atom_site_label
_atom_site_type_symbol
_atom_site_fract_x
_atom_site_fract_y
_atom_site_fract_z
_atom_site_U_iso_or_equiv
_atom_site_adp_type
_atom_site_occupancy
_atom_site_symmetry_multiplicity
_atom_site_calc_flag
_atom_site_refinement_flags
_atom_site_disorder_assembly
_atom_site_disorder_group
Mo1 Mo 0.296921(16) 0.124008(14) 0.261769(13) 0.03978(7) Uani 1 1 d . . .
Mo2 Mo 0.145138(17) 0.420252(16) 0.696954(15) 0.04985(8) Uani 1 1 d . . .
S1 S 0.44565(6) 0.09979(5) 0.49637(4) 0.0594(2) Uani 1 1 d . . .
S2 S 0.37304(5) 0.42818(5) 0.39832(5) 0.0584(2) Uani 1 1 d . . .
S3 S 0.28590(7) -0.16780(5) 0.11566(6) 0.0759(3) Uani 1 1 d . . .
S4 S 0.20748(8) 0.17609(7) 0.03945(6) 0.0841(3) Uani 1 1 d . . .
S5 S 0.60407(5) 0.12855(5) 0.26103(5) 0.05238(19) Uani 1 1 d . . .
S6 S 0.22927(7) 0.72426(6) 0.81376(7) 0.0898(4) Uani 1 1 d . . .
S7 S -0.17654(6) 0.39314(7) 0.60733(6) 0.0841(3) Uani 1 1 d . . .
S8 S 0.09599(6) 0.12383(5) 0.65201(5) 0.0682(2) Uani 1 1 d . . .
S9 S 0.46262(6) 0.46297(7) 0.85178(6) 0.0807(3) Uani 1 1 d . . .
S10 S -0.00406(6) 0.39889(5) 0.84938(5) 0.0641(2) Uani 1 1 d . . .
O1 O 0.19367(13) 0.11079(13) 0.25973(12) 0.0586(5) Uani 1 1 d . . .
O2 O 0.15791(14) 0.40619(14) 0.61950(12) 0.0640(6) Uani 1 1 d . . .
N1 N 0.36237(16) 0.11256(13) 0.36032(13) 0.0447(5) Uani 1 1 d . . .
N2 N 0.33206(15) 0.25382(14) 0.31949(13) 0.0452(5) Uani 1 1 d . . .
N3 N 0.28818(16) -0.00265(14) 0.20296(13) 0.0482(6) Uani 1 1 d . . .
N4 N 0.25667(16) 0.14262(14) 0.16512(13) 0.0501(6) Uani 1 1 d . . .
N5 N 0.43366(16) 0.13603(13) 0.26257(12) 0.0418(5) Uani 1 1 d . . .
N6 N 0.16897(18) 0.55073(17) 0.74015(16) 0.0620(7) Uani 1 1 d . . .
N7 N 0.00759(18) 0.41332(17) 0.64803(15) 0.0613(7) Uani 1 1 d . . .
N8 N 0.12283(18) 0.29251(17) 0.67448(16) 0.0605(7) Uani 1 1 d . . .
N9 N 0.27785(18) 0.43225(16) 0.76574(15) 0.0576(7) Uani 1 1 d . . .
N10 N 0.11357(18) 0.43199(16) 0.79202(15) 0.0573(6) Uani 1 1 d . . .
N11 N -0.03498(15) 0.68340(14) 0.83655(13) 0.0462(6) Uani 1 1 d . . .
N12 N 0.19175(14) -0.11561(13) 0.34488(12) 0.0402(5) Uani 1 1 d . . .
N13 N 0.36805(14) 0.58970(12) 0.63974(12) 0.0374(5) Uani 1 1 d . . .
N14 N 0.37705(15) 0.18582(13) 0.85408(13) 0.0438(5) Uani 1 1 d . . .
C1 C 0.39864(19) 0.10843(16) 0.41801(17) 0.0428(6) Uani 1 1 d . . .
C2 C 0.34945(17) 0.32681(18) 0.35273(15) 0.0395(6) Uani 1 1 d . . .
C3 C 0.28803(19) -0.07124(18) 0.16608(16) 0.0473(7) Uani 1 1 d . . .
C4 C 0.2378(2) 0.15641(17) 0.11232(18) 0.0485(7) Uani 1 1 d . . .
C5 C 0.5040(2) 0.13188(15) 0.26122(14) 0.0395(6) Uani 1 1 d . . .
C6 C 0.1944(2) 0.6238(2) 0.77137(19) 0.0553(8) Uani 1 1 d . . .
C7 C -0.0693(2) 0.40570(19) 0.63140(17) 0.0546(8) Uani 1 1 d . . .
C8 C 0.11172(19) 0.2219(2) 0.66537(17) 0.0501(7) Uani 1 1 d . . .
C9 C 0.3556(2) 0.44534(19) 0.80267(18) 0.0540(8) Uani 1 1 d . . .
C10 C 0.0641(2) 0.41718(16) 0.81563(16) 0.0478(7) Uani 1 1 d . . .
C11 C 0.04164(19) 0.64790(18) 0.87759(16) 0.0462(7) Uani 1 1 d . . .
H11A H 0.0333 0.5886 0.8458 0.055 Uiso 1 1 calc R . .
H11B H 0.0984 0.6775 0.8844 0.055 Uiso 1 1 calc R . .
C12 C 0.0510(2) 0.6537(2) 0.95274(17) 0.0541(8) Uani 1 1 d . . .
H12A H -0.0020 0.6188 0.9467 0.065 Uiso 1 1 calc R . .
H12B H 0.0552 0.7120 0.9846 0.065 Uiso 1 1 calc R . .
C13 C 0.1358(2) 0.62326(18) 0.98841(16) 0.0521(7) Uani 1 1 d . . .
H13A H 0.1347 0.5681 0.9530 0.063 Uiso 1 1 calc R . .
H13B H 0.1887 0.6625 0.9994 0.063 Uiso 1 1 calc R . .
C14 C 0.1445(3) 0.6162(2) 1.05929(19) 0.0733(10) Uani 1 1 d . . .
H14A H 0.1991 0.5970 1.0794 0.110 Uiso 1 1 calc R . .
H14B H 0.0931 0.5764 1.0487 0.110 Uiso 1 1 calc R . .
H14C H 0.1469 0.6709 1.0950 0.110 Uiso 1 1 calc R . .
C15 C -0.0365(2) 0.6591(2) 0.75992(17) 0.0511(7) Uani 1 1 d . . .
H15A H 0.0222 0.6840 0.7664 0.061 Uiso 1 1 calc R . .
H15B H -0.0438 0.5978 0.7371 0.061 Uiso 1 1 calc R . .
C16 C -0.1088(2) 0.6849(2) 0.7063(2) 0.0647(9) Uani 1 1 d . . .
H16A H -0.1008 0.7463 0.7267 0.078 Uiso 1 1 calc R . .
H16B H -0.1683 0.6611 0.6992 0.078 Uiso 1 1 calc R . .
C17 C -0.1027(3) 0.6526(3) 0.6302(2) 0.0939(14) Uani 1 1 d . . .
H17A H -0.0438 0.6784 0.6379 0.113 Uiso 1 1 calc R . .
H17B H -0.1068 0.5916 0.6121 0.113 Uiso 1 1 calc R . .
C18 C -0.1738(3) 0.6709(3) 0.5722(2) 0.0956(13) Uani 1 1 d . . .
H18A H -0.1659 0.6488 0.5269 0.143 Uiso 1 1 calc R . .
H18B H -0.1691 0.7313 0.5888 0.143 Uiso 1 1 calc R . .
H18C H -0.2325 0.6446 0.5634 0.143 Uiso 1 1 calc R . .
C19 C -0.12552(19) 0.64559(17) 0.83030(17) 0.0497(7) Uani 1 1 d . . .
H19A H -0.1212 0.6600 0.8802 0.060 Uiso 1 1 calc R . .
H19B H -0.1720 0.6720 0.8064 0.060 Uiso 1 1 calc R . .
C20 C -0.1555(2) 0.55029(18) 0.78720(19) 0.0569(8) Uani 1 1 d . . .
H20A H -0.1027 0.5246 0.7972 0.068 Uiso 1 1 calc R . .
H20B H -0.1838 0.5368 0.7342 0.068 Uiso 1 1 calc R . .
C21 C -0.2220(2) 0.5128(2) 0.8079(2) 0.0722(10) Uani 1 1 d . . .
H21A H -0.2363 0.4515 0.7810 0.087 Uiso 1 1 calc R . .
H21B H -0.1928 0.5257 0.8608 0.087 Uiso 1 1 calc R . .
C22 C -0.3086(2) 0.5444(2) 0.7916(2) 0.0784(11) Uani 1 1 d . . .
H22A H -0.3467 0.5185 0.8068 0.118 Uiso 1 1 calc R . .
H22B H -0.3394 0.5299 0.7390 0.118 Uiso 1 1 calc R . .
H22C H -0.2954 0.6050 0.8185 0.118 Uiso 1 1 calc R . .
C23 C -0.0198(2) 0.77856(17) 0.8779(2) 0.0591(8) Uani 1 1 d . . .
H23A H -0.0201 0.7903 0.9261 0.071 Uiso 1 1 calc R . .
H23B H -0.0707 0.7980 0.8503 0.071 Uiso 1 1 calc R . .
C24 C 0.0670(3) 0.8304(2) 0.8907(3) 0.0925(14) Uani 1 1 d . B .
H24A H 0.0673 0.8213 0.8430 0.111 Uiso 1 1 calc R . .
H24B H 0.1188 0.8117 0.9182 0.111 Uiso 1 1 calc R . .
C25 C 0.0749(3) 0.9244(2) 0.9342(3) 0.0907(13) Uani 1 1 d . . .
H25C H 0.1337 0.9537 0.9458 0.109 Uiso 0.50 1 d PR A 1
H25D H 0.0727 0.9322 0.9806 0.109 Uiso 0.50 1 d PR A 1
H25A H 0.0205 0.9415 0.9098 0.109 Uiso 0.50 1 d PR . .
H25B H 0.1247 0.9562 0.9342 0.109 Uiso 0.50 1 d PR . .
C26A C 0.0900(6) 0.9437(5) 1.0081(5) 0.092(3) Uani 0.50 1 d P B .
H26A H 0.1365 0.9163 1.0292 0.139 Uiso 0.50 1 calc PR . .
H26B H 0.0349 0.9238 1.0093 0.139 Uiso 0.50 1 calc PR . .
H26C H 0.1090 1.0041 1.0365 0.139 Uiso 0.50 1 calc PR . .
C26B C 0.0125(8) 0.9628(7) 0.8994(6) 0.125(3) Uiso 0.50 1 d P B 1
H26D H 0.0070 0.9474 0.8495 0.187 Uiso 0.50 1 calc PR B 1
H26E H 0.0318 1.0234 0.9266 0.187 Uiso 0.50 1 calc PR B 1
H26F H -0.0452 0.9448 0.8976 0.187 Uiso 0.50 1 calc PR B 1
C27 C 0.10668(17) -0.15654(16) 0.27226(15) 0.0417(6) Uani 1 1 d . . .
H27A H 0.1000 -0.2178 0.2546 0.050 Uiso 1 1 calc R . .
H27B H 0.0548 -0.1422 0.2825 0.050 Uiso 1 1 calc R . .
C28 C 0.1040(2) -0.1316(2) 0.21013(17) 0.0551(8) Uani 1 1 d . . .
H28A H 0.1510 -0.1520 0.1949 0.066 Uiso 1 1 calc R . .
H28B H 0.1163 -0.0702 0.2284 0.066 Uiso 1 1 calc R . .
C29 C 0.0120(2) -0.1685(2) 0.14312(18) 0.0629(9) Uani 1 1 d . . .
H29A H 0.0155 -0.1583 0.1021 0.076 Uiso 1 1 calc R . .
H29B H -0.0018 -0.2296 0.1276 0.076 Uiso 1 1 calc R . .
C30 C -0.0640(3) -0.1322(4) 0.1580(2) 0.1140(17) Uani 1 1 d . . .
H30A H -0.1200 -0.1587 0.1140 0.171 Uiso 1 1 calc R . .
H30B H -0.0522 -0.0721 0.1715 0.171 Uiso 1 1 calc R . .
H30C H -0.0685 -0.1425 0.1982 0.171 Uiso 1 1 calc R . .
C31 C 0.18147(19) -0.15288(17) 0.39680(15) 0.0440(6) Uani 1 1 d . . .
H31A H 0.1737 -0.2141 0.3732 0.053 Uiso 1 1 calc R . .
H31B H 0.1264 -0.1411 0.4026 0.053 Uiso 1 1 calc R . .
C32 C 0.2598(2) -0.1204(2) 0.47384(17) 0.0589(8) Uani 1 1 d . . .
H32A H 0.2760 -0.0589 0.4945 0.071 Uiso 1 1 calc R . .
H32B H 0.3122 -0.1426 0.4699 0.071 Uiso 1 1 calc R . .
C33 C 0.2338(3) -0.1479(2) 0.52593(19) 0.0688(9) Uani 1 1 d . . .
H33A H 0.2095 -0.2086 0.5014 0.083 Uiso 1 1 calc R . .
H33B H 0.2883 -0.1370 0.5707 0.083 Uiso 1 1 calc R . .
C34 C 0.1655(3) -0.1035(3) 0.5479(2) 0.0930(13) Uani 1 1 d . . .
H34A H 0.1520 -0.1241 0.5800 0.139 Uiso 1 1 calc R . .
H34B H 0.1109 -0.1146 0.5040 0.139 Uiso 1 1 calc R . .
H34C H 0.1898 -0.0434 0.5739 0.139 Uiso 1 1 calc R . .
C35 C 0.20134(19) -0.01975(16) 0.37821(17) 0.0485(7) Uani 1 1 d . . .
H35A H 0.2580 0.0042 0.4230 0.058 Uiso 1 1 calc R . .
H35B H 0.2066 0.0013 0.3430 0.058 Uiso 1 1 calc R . .
C36 C 0.1264(2) 0.01410(17) 0.39830(18) 0.0537(7) Uani 1 1 d . . .
H36A H 0.0706 -0.0026 0.3533 0.064 Uiso 1 1 calc R . .
H36B H 0.1162 -0.0101 0.4300 0.064 Uiso 1 1 calc R . .
C37 C 0.1514(3) 0.1091(2) 0.4382(3) 0.0837(12) Uani 1 1 d . . .
H37A H 0.1615 0.1325 0.4059 0.100 Uiso 1 1 calc R . .
H37B H 0.2081 0.1249 0.4824 0.100 Uiso 1 1 calc R . .
C38 C 0.0806(3) 0.1484(2) 0.4614(2) 0.0805(11) Uani 1 1 d . . .
H38A H 0.1010 0.2090 0.4865 0.121 Uiso 1 1 calc R . .
H38B H 0.0713 0.1268 0.4945 0.121 Uiso 1 1 calc R . .
H38C H 0.0246 0.1343 0.4179 0.121 Uiso 1 1 calc R . .
C39 C 0.27667(18) -0.13137(17) 0.33325(16) 0.0461(7) Uani 1 1 d . . .
H39A H 0.2822 -0.1031 0.3026 0.055 Uiso 1 1 calc R . .
H39B H 0.3285 -0.1044 0.3814 0.055 Uiso 1 1 calc R . .
C40 C 0.28275(18) -0.22304(17) 0.29748(16) 0.0474(7) Uani 1 1 d . . .
H40A H 0.2326 -0.2512 0.2484 0.057 Uiso 1 1 calc R . .
H40B H 0.2792 -0.2526 0.3278 0.057 Uiso 1 1 calc R . .
C41 C 0.37263(19) -0.22552(19) 0.29064(17) 0.0532(7) Uani 1 1 d . . .
H41A H 0.3770 -0.1920 0.2635 0.064 Uiso 1 1 calc R . .
H41B H 0.4220 -0.1991 0.3403 0.064 Uiso 1 1 calc R . .
C42 C 0.3843(2) -0.3129(2) 0.2520(2) 0.0699(10) Uani 1 1 d . . .
H42A H 0.4421 -0.3095 0.2499 0.105 Uiso 1 1 calc R . .
H42B H 0.3368 -0.3390 0.2023 0.105 Uiso 1 1 calc R . .
H42C H 0.3816 -0.3462 0.2791 0.105 Uiso 1 1 calc R . .
C43 C 0.40230(19) 0.50758(16) 0.61711(16) 0.0447(7) Uani 1 1 d . . .
H43A H 0.3835 0.4840 0.5636 0.054 Uiso 1 1 calc R . .
H43B H 0.4681 0.5210 0.6409 0.054 Uiso 1 1 calc R . .
C44 C 0.3693(2) 0.44095(18) 0.63702(19) 0.0560(8) Uani 1 1 d . . .
H44A H 0.3035 0.4304 0.6166 0.067 Uiso 1 1 calc R . .
H44B H 0.3926 0.4622 0.6909 0.067 Uiso 1 1 calc R . .
C45 C 0.3986(2) 0.35834(19) 0.6078(2) 0.0603(8) Uani 1 1 d . . .
H45A H 0.4644 0.3681 0.6310 0.072 Uiso 1 1 calc R . .
H45B H 0.3792 0.3392 0.5544 0.072 Uiso 1 1 calc R . .
C46 C 0.3594(3) 0.2891(2) 0.6231(2) 0.0809(11) Uani 1 1 d . . .
H46A H 0.3798 0.2380 0.6037 0.121 Uiso 1 1 calc R . .
H46B H 0.2943 0.2784 0.5992 0.121 Uiso 1 1 calc R . .
H46C H 0.3795 0.3073 0.6759 0.121 Uiso 1 1 calc R . .
C47 C 0.41128(18) 0.65385(16) 0.62194(15) 0.0423(6) Uani 1 1 d . . .
H47A H 0.3895 0.7059 0.6374 0.051 Uiso 1 1 calc R . .
H47B H 0.4764 0.6670 0.6518 0.051 Uiso 1 1 calc R . .
C48 C 0.39417(18) 0.62726(17) 0.54175(15) 0.0435(6) Uani 1 1 d . . .
H48A H 0.3298 0.6048 0.5103 0.052 Uiso 1 1 calc R . .
H48B H 0.4262 0.5824 0.5282 0.052 Uiso 1 1 calc R . .
C49 C 0.4252(2) 0.70083(18) 0.52798(17) 0.0512(7) Uani 1 1 d . . .
H49A H 0.3900 0.7438 0.5384 0.061 Uiso 1 1 calc R . .
H49B H 0.4883 0.7259 0.5625 0.061 Uiso 1 1 calc R . .
C50 C 0.4160(2) 0.6764(2) 0.45031(19) 0.0727(10) Uani 1 1 d . . .
H50A H 0.4363 0.7259 0.4452 0.109 Uiso 1 1 calc R . .
H50B H 0.3536 0.6524 0.4157 0.109 Uiso 1 1 calc R . .
H50C H 0.4524 0.6353 0.4400 0.109 Uiso 1 1 calc R . .
C51 C 0.26564(18) 0.56984(17) 0.59769(17) 0.0470(7) Uani 1 1 d . . .
H51A H 0.2500 0.5344 0.5457 0.056 Uiso 1 1 calc R . .
H51B H 0.2406 0.5363 0.6167 0.056 Uiso 1 1 calc R . .
C52 C 0.21917(19) 0.64368(18) 0.60064(18) 0.0517(7) Uani 1 1 d . . .
H52A H 0.2375 0.6746 0.5764 0.062 Uiso 1 1 calc R . .
H52B H 0.2367 0.6822 0.6522 0.062 Uiso 1 1 calc R . .
C53 C 0.1161(2) 0.6110(2) 0.56120(19) 0.0581(8) Uani 1 1 d . . .
H53A H 0.1002 0.5673 0.5117 0.070 Uiso 1 1 calc R . .
H53B H 0.0978 0.5854 0.5888 0.070 Uiso 1 1 calc R . .
C54 C 0.0649(2) 0.6808(2) 0.5543(2) 0.0728(10) Uani 1 1 d . . .
H54A H 0.0008 0.6573 0.5287 0.109 Uiso 1 1 calc R . .
H54B H 0.0825 0.7062 0.5268 0.109 Uiso 1 1 calc R . .
H54C H 0.0788 0.7233 0.6032 0.109 Uiso 1 1 calc R . .
C55 C 0.3938(2) 0.62889(18) 0.72411(16) 0.0508(7) Uani 1 1 d . . .
H55A H 0.3771 0.6839 0.7371 0.061 Uiso 1 1 calc R . .
H55B H 0.3579 0.5930 0.7345 0.061 Uiso 1 1 calc R . .
C56 C 0.4927(2) 0.6405(2) 0.77418(17) 0.0672(9) Uani 1 1 d . . .
H56A H 0.5295 0.6731 0.7619 0.081 Uiso 1 1 calc R . .
H56B H 0.5088 0.5853 0.7647 0.081 Uiso 1 1 calc R . .
C57 C 0.5145(3) 0.6857(2) 0.85673(19) 0.0793(11) Uani 1 1 d . . .
H57A H 0.4705 0.6587 0.8669 0.095 Uiso 1 1 calc R . .
H57B H 0.5739 0.6786 0.8858 0.095 Uiso 1 1 calc R . .
C58 C 0.5141(3) 0.7763(2) 0.8814(2) 0.0928(13) Uani 1 1 d . . .
H58A H 0.5268 0.8003 0.9335 0.139 Uiso 1 1 calc R . .
H58B H 0.4555 0.7841 0.8531 0.139 Uiso 1 1 calc R . .
H58C H 0.5596 0.8042 0.8740 0.139 Uiso 1 1 calc R . .
C59 C 0.34156(19) 0.10560(17) 0.85805(16) 0.0480(7) Uani 1 1 d . . .
H59A H 0.3884 0.0723 0.8626 0.058 Uiso 1 1 calc R . .
H59B H 0.3326 0.1223 0.9034 0.058 Uiso 1 1 calc R . .
C60 C 0.2549(2) 0.04899(18) 0.79395(17) 0.0530(7) Uani 1 1 d . . .
H60A H 0.2646 0.0252 0.7490 0.064 Uiso 1 1 calc R . .
H60B H 0.2083 0.0820 0.7855 0.064 Uiso 1 1 calc R . .
C61 C 0.2239(2) -0.02236(19) 0.81085(19) 0.0609(8) Uani 1 1 d . . .
H61A H 0.2729 -0.0522 0.8232 0.073 Uiso 1 1 calc R . .
H61B H 0.2109 0.0019 0.8541 0.073 Uiso 1 1 calc R . .
C62 C 0.1404(3) -0.0853(2) 0.7462(2) 0.0913(13) Uani 1 1 d . . .
H62A H 0.1232 -0.1285 0.7599 0.137 Uiso 1 1 calc R . .
H62B H 0.1534 -0.1111 0.7036 0.137 Uiso 1 1 calc R . .
H62C H 0.0915 -0.0563 0.7340 0.137 Uiso 1 1 calc R . .
C63 C 0.3141(2) 0.24843(17) 0.86064(16) 0.0483(7) Uani 1 1 d . . .
H63A H 0.3336 0.2942 0.8499 0.058 Uiso 1 1 calc R . .
H63B H 0.2534 0.2194 0.8223 0.058 Uiso 1 1 calc R . .
C64 C 0.3086(2) 0.2874(2) 0.93487(18) 0.0585(8) Uani 1 1 d . . .
H64A H 0.3677 0.3203 0.9739 0.070 Uiso 1 1 calc R . .
H64B H 0.2899 0.2430 0.9474 0.070 Uiso 1 1 calc R . .
C65 C 0.2395(3) 0.3450(2) 0.92892(19) 0.0682(9) Uani 1 1 d . . .
H65A H 0.2578 0.3878 0.9146 0.082 Uiso 1 1 calc R . .
H65B H 0.1807 0.3112 0.8900 0.082 Uiso 1 1 calc R . .
C66 C 0.2306(3) 0.3885(3) 1.0011(2) 0.0967(14) Uani 1 1 d . . .
H66A H 0.1862 0.4233 0.9945 0.145 Uiso 1 1 calc R . .
H66B H 0.2882 0.4235 1.0395 0.145 Uiso 1 1 calc R . .
H66C H 0.2118 0.3465 1.0153 0.145 Uiso 1 1 calc R . .
C67 C 0.3792(2) 0.16668(17) 0.77919(16) 0.0458(7) Uani 1 1 d . . .
H67A H 0.3174 0.1452 0.7408 0.055 Uiso 1 1 calc R . .
H67B H 0.4016 0.2197 0.7793 0.055 Uiso 1 1 calc R . .
C68 C 0.4361(2) 0.10389(18) 0.75735(16) 0.0487(7) Uani 1 1 d . . .
H68A H 0.4191 0.0521 0.7616 0.058 Uiso 1 1 calc R . .
H68B H 0.4998 0.1278 0.7907 0.058 Uiso 1 1 calc R . .
C69 C 0.4215(2) 0.08371(19) 0.67768(17) 0.0525(7) Uani 1 1 d . . .
H69A H 0.3573 0.0618 0.6451 0.063 Uiso 1 1 calc R . .
H69B H 0.4395 0.1357 0.6742 0.063 Uiso 1 1 calc R . .
C70 C 0.4744(2) 0.01946(19) 0.65100(18) 0.0587(8) Uani 1 1 d . . .
H70A H 0.4624 0.0087 0.6004 0.088 Uiso 1 1 calc R . .
H70B H 0.4563 -0.0325 0.6536 0.088 Uiso 1 1 calc R . .
H70C H 0.5382 0.0414 0.6822 0.088 Uiso 1 1 calc R . .
C71 C 0.47124(19) 0.22267(18) 0.91789(16) 0.0509(7) Uani 1 1 d . . .
H71A H 0.4663 0.2305 0.9638 0.061 Uiso 1 1 calc R . .
H71B H 0.5087 0.1811 0.9102 0.061 Uiso 1 1 calc R . .
C72 C 0.5198(2) 0.30569(19) 0.92854(18) 0.0571(8) Uani 1 1 d . . .
H72A H 0.4804 0.3463 0.9300 0.069 Uiso 1 1 calc R . .
H72B H 0.5348 0.2971 0.8867 0.069 Uiso 1 1 calc R . .
C73 C 0.6072(2) 0.3413(2) 1.00143(19) 0.0640(9) Uani 1 1 d . . .
H73A H 0.5922 0.3471 1.0428 0.077 Uiso 1 1 calc R . .
H73B H 0.6474 0.3015 0.9989 0.077 Uiso 1 1 calc R . .
C74 C 0.6555(2) 0.4265(2) 1.0156(2) 0.0822(11) Uani 1 1 d . . .
H74A H 0.7094 0.4468 1.0617 0.123 Uiso 1 1 calc R . .
H74B H 0.6162 0.4662 1.0188 0.123 Uiso 1 1 calc R . .
H74C H 0.6718 0.4207 0.9754 0.123 Uiso 1 1 calc R . .
O3 O 0.4953(4) 0.0062(4) 0.0761(3) 0.0845(16) Uani 0.50 1 d P C 1
H3 H 0.5190 0.0568 0.1013 0.127 Uiso 0.50 1 calc PR C 1
C75 C 0.3821(17) -0.0069(14) 0.0483(17) 0.143(15) Uani 0.50 1 d P C 1
H75A H 0.3632 -0.0129 0.0848 0.171 Uiso 0.50 1 calc PR C 1
H75B H 0.3572 0.0373 0.0338 0.171 Uiso 0.50 1 calc PR C 1
C76 C 0.3630(9) -0.0874(7) -0.0155(9) 0.094(4) Uani 0.50 1 d P C 1
H76A H 0.2985 -0.1080 -0.0431 0.142 Uiso 0.50 1 calc PR C 1
H76B H 0.3898 -0.1284 0.0021 0.142 Uiso 0.50 1 calc PR C 1
H76C H 0.3881 -0.0788 -0.0472 0.142 Uiso 0.50 1 calc PR C 1
O4 O 0.4795(5) -0.0679(6) 0.0270(5) 0.117(2) Uani 0.50 1 d P D 2
H4 H 0.4959 -0.0433 0.0060 0.175 Uiso 0.50 1 calc PR D 2
C77 C 0.4182(10) -0.0215(10) 0.0573(11) 0.074(4) Uani 0.50 1 d P D 2
H77A H 0.4136 -0.0376 0.0953 0.089 Uiso 0.50 1 calc PR D 2
H77B H 0.4403 0.0395 0.0787 0.089 Uiso 0.50 1 calc PR D 2
C78 C 0.3383(14) -0.0448(18) -0.0015(12) 0.207(15) Uani 0.50 1 d P D 2
H78A H 0.2945 -0.0183 0.0139 0.310 Uiso 0.50 1 calc PR D 2
H78B H 0.3186 -0.1055 -0.0229 0.310 Uiso 0.50 1 calc PR D 2
H78C H 0.3441 -0.0275 -0.0381 0.310 Uiso 0.50 1 calc PR D 2

loop_
_atom_site_aniso_label
_atom_site_aniso_U_11
_atom_site_aniso_U_22
_atom_site_aniso_U_33
_atom_site_aniso_U_23
_atom_site_aniso_U_13
_atom_site_aniso_U_12
Mo1 0.04053(14) 0.03702(13) 0.03957(14) 0.01548(10) 0.01520(11) 0.00594(10)
Mo2 0.04299(15) 0.05401(16) 0.05876(18) 0.02641(13) 0.02513(13) 0.00566(11)
S1 0.0609(5) 0.0687(5) 0.0420(4) 0.0251(4) 0.0137(4) 0.0066(4)
S2 0.0563(5) 0.0382(4) 0.0710(5) 0.0092(4) 0.0299(4) 0.0084(3)
S3 0.0955(7) 0.0435(4) 0.0766(6) 0.0067(4) 0.0421(6) 0.0086(4)
S4 0.1184(9) 0.0956(7) 0.0634(6) 0.0520(6) 0.0438(6) 0.0371(6)
S5 0.0513(4) 0.0471(4) 0.0679(5) 0.0234(4) 0.0342(4) 0.0139(3)
S6 0.0832(7) 0.0549(5) 0.1333(10) 0.0111(6) 0.0747(7) 0.0069(5)
S7 0.0458(5) 0.1135(8) 0.0664(6) 0.0146(6) 0.0179(5) 0.0211(5)
S8 0.0707(6) 0.0573(5) 0.0752(6) 0.0347(5) 0.0233(5) 0.0051(4)
S9 0.0536(5) 0.1067(8) 0.0888(7) 0.0611(6) 0.0167(5) 0.0225(5)
S10 0.0722(6) 0.0519(5) 0.0855(6) 0.0287(4) 0.0505(5) 0.0107(4)
O1 0.0431(12) 0.0644(13) 0.0655(14) 0.0248(11) 0.0223(11) 0.0073(10)
O2 0.0542(13) 0.0808(15) 0.0621(14) 0.0322(12) 0.0281(11) 0.0030(11)
N1 0.0476(14) 0.0439(13) 0.0434(14) 0.0202(11) 0.0182(12) 0.0066(10)
N2 0.0468(14) 0.0399(13) 0.0452(14) 0.0162(11) 0.0171(12) 0.0105(10)
N3 0.0558(15) 0.0351(13) 0.0451(14) 0.0129(11) 0.0170(12) 0.0015(11)
N4 0.0546(16) 0.0496(14) 0.0399(14) 0.0209(12) 0.0116(12) 0.0095(11)
N5 0.0463(14) 0.0386(12) 0.0426(13) 0.0164(10) 0.0213(12) 0.0079(10)
N6 0.0518(16) 0.0566(17) 0.079(2) 0.0302(15) 0.0278(15) 0.0084(13)
N7 0.0450(16) 0.0702(18) 0.0672(18) 0.0297(15) 0.0215(14) 0.0054(13)
N8 0.0585(17) 0.0548(16) 0.0739(19) 0.0257(14) 0.0349(15) 0.0074(13)
N9 0.0482(17) 0.0649(17) 0.0643(18) 0.0292(14) 0.0259(15) 0.0109(13)
N10 0.0568(16) 0.0630(16) 0.0599(17) 0.0279(14) 0.0299(14) 0.0126(13)
N11 0.0407(13) 0.0454(13) 0.0618(16) 0.0221(12) 0.0305(12) 0.0148(10)
N12 0.0396(13) 0.0369(11) 0.0431(13) 0.0161(10) 0.0174(11) 0.0022(9)
N13 0.0342(12) 0.0385(11) 0.0438(13) 0.0159(10) 0.0217(10) 0.0086(9)
N14 0.0464(14) 0.0435(13) 0.0473(14) 0.0256(11) 0.0186(11) 0.0134(10)
C1 0.0430(16) 0.0361(14) 0.0488(18) 0.0130(13) 0.0236(14) 0.0026(12)
C2 0.0314(14) 0.0485(17) 0.0401(15) 0.0197(13) 0.0151(12) 0.0124(12)
C3 0.0491(18) 0.0468(17) 0.0444(17) 0.0199(14) 0.0181(14) 0.0015(13)
C4 0.0510(18) 0.0406(15) 0.0532(19) 0.0180(14) 0.0225(15) 0.0113(13)
C5 0.0543(18) 0.0295(13) 0.0354(15) 0.0139(11) 0.0194(14) 0.0068(12)
C6 0.0421(17) 0.066(2) 0.071(2) 0.0311(18) 0.0346(17) 0.0144(15)
C7 0.056(2) 0.0538(18) 0.0470(18) 0.0152(14) 0.0208(16) 0.0083(15)
C8 0.0428(17) 0.0584(19) 0.0513(18) 0.0246(15) 0.0208(14) 0.0049(14)
C9 0.063(2) 0.0556(18) 0.060(2) 0.0342(16) 0.0319(18) 0.0156(16)
C10 0.0531(18) 0.0369(15) 0.0510(18) 0.0170(13) 0.0207(15) 0.0094(13)
C11 0.0419(16) 0.0490(16) 0.0513(17) 0.0182(14) 0.0251(14) 0.0145(13)
C12 0.0556(19) 0.0581(18) 0.0525(19) 0.0185(15) 0.0310(16) 0.0087(14)
C13 0.0541(19) 0.0478(16) 0.0442(17) 0.0114(14) 0.0183(15) 0.0028(14)
C14 0.082(3) 0.082(2) 0.056(2) 0.0306(19) 0.0286(19) 0.011(2)
C15 0.0460(17) 0.0650(19) 0.0573(19) 0.0306(16) 0.0310(16) 0.0183(14)
C16 0.051(2) 0.085(2) 0.081(2) 0.052(2) 0.0333(18) 0.0259(17)
C17 0.065(2) 0.171(4) 0.094(3) 0.093(3) 0.043(2) 0.042(3)
C18 0.097(3) 0.119(3) 0.097(3) 0.066(3) 0.046(3) 0.022(3)
C19 0.0465(17) 0.0524(17) 0.0625(19) 0.0231(15) 0.0352(16) 0.0159(13)
C20 0.0502(18) 0.0545(18) 0.067(2) 0.0208(16) 0.0294(17) 0.0064(14)
C21 0.062(2) 0.062(2) 0.097(3) 0.032(2) 0.039(2) 0.0097(17)
C22 0.058(2) 0.090(3) 0.097(3) 0.043(2) 0.038(2) 0.0159(19)
C23 0.058(2) 0.0417(16) 0.085(2) 0.0206(16) 0.0435(19) 0.0161(14)
C24 0.080(3) 0.052(2) 0.150(4) 0.024(2) 0.071(3) 0.0082(18)
C25 0.076(3) 0.056(2) 0.142(4) 0.036(3) 0.053(3) 0.0096(19)
C26A 0.093(6) 0.058(5) 0.082(6) 0.008(4) 0.014(5) -0.005(4)
C27 0.0344(14) 0.0438(15) 0.0427(16) 0.0176(13) 0.0130(13) 0.0018(11)
C28 0.0523(19) 0.0655(19) 0.0559(19) 0.0324(16) 0.0247(16) 0.0079(15)
C29 0.068(2) 0.073(2) 0.0497(19) 0.0302(17) 0.0223(17) 0.0179(17)
C30 0.086(3) 0.188(5) 0.077(3) 0.066(3) 0.028(3) 0.053(3)
C31 0.0495(17) 0.0428(15) 0.0431(16) 0.0203(13) 0.0209(14) 0.0060(12)
C32 0.055(2) 0.071(2) 0.0473(18) 0.0248(16) 0.0185(16) 0.0103(16)
C33 0.082(3) 0.076(2) 0.049(2) 0.0295(17) 0.0241(19) 0.0158(19)
C34 0.102(3) 0.128(4) 0.076(3) 0.049(3) 0.057(3) 0.030(3)
C35 0.0473(17) 0.0363(14) 0.0573(19) 0.0158(13) 0.0218(15) -0.0001(12)
C36 0.0539(18) 0.0422(16) 0.065(2) 0.0203(15) 0.0271(16) 0.0065(13)
C37 0.087(3) 0.0456(19) 0.123(3) 0.021(2) 0.061(3) 0.0149(18)
C38 0.093(3) 0.065(2) 0.094(3) 0.029(2) 0.053(2) 0.030(2)
C39 0.0368(15) 0.0493(16) 0.0488(17) 0.0171(14) 0.0182(13) 0.0023(12)
C40 0.0391(16) 0.0499(16) 0.0450(17) 0.0166(14) 0.0130(13) 0.0054(12)
C41 0.0432(17) 0.0600(18) 0.0542(19) 0.0222(15) 0.0198(15) 0.0085(14)
C42 0.052(2) 0.072(2) 0.072(2) 0.0161(19) 0.0253(18) 0.0139(16)
C43 0.0428(16) 0.0434(15) 0.0511(17) 0.0175(13) 0.0246(14) 0.0130(12)
C44 0.059(2) 0.0527(17) 0.070(2) 0.0304(16) 0.0351(17) 0.0182(15)
C45 0.065(2) 0.0570(19) 0.073(2) 0.0344(17) 0.0355(18) 0.0285(16)
C46 0.095(3) 0.053(2) 0.105(3) 0.037(2) 0.046(3) 0.0272(19)
C47 0.0386(15) 0.0388(14) 0.0515(17) 0.0167(13) 0.0232(14) 0.0048(11)
C48 0.0342(15) 0.0490(16) 0.0448(16) 0.0166(13) 0.0173(13) 0.0019(12)
C49 0.0434(17) 0.0563(18) 0.0574(19) 0.0297(15) 0.0191(15) 0.0060(13)
C50 0.065(2) 0.094(3) 0.071(2) 0.042(2) 0.0341(19) -0.0003(19)
C51 0.0388(16) 0.0493(16) 0.0603(19) 0.0259(14) 0.0253(15) 0.0077(12)
C52 0.0449(17) 0.0577(18) 0.066(2) 0.0311(16) 0.0307(16) 0.0172(14)
C53 0.0447(18) 0.072(2) 0.074(2) 0.0393(18) 0.0316(17) 0.0200(15)
C54 0.060(2) 0.086(2) 0.089(3) 0.042(2) 0.040(2) 0.0351(19)
C55 0.061(2) 0.0518(17) 0.0497(18) 0.0198(14) 0.0345(16) 0.0170(14)
C56 0.066(2) 0.082(2) 0.0481(19) 0.0239(17) 0.0211(17) 0.0143(18)
C57 0.099(3) 0.082(3) 0.053(2) 0.0271(19) 0.030(2) 0.012(2)
C58 0.124(4) 0.081(3) 0.062(2) 0.022(2) 0.036(2) 0.013(2)
C59 0.0521(18) 0.0525(17) 0.0554(18) 0.0346(15) 0.0263(15) 0.0182(14)
C60 0.0581(19) 0.0513(17) 0.0565(19) 0.0289(15) 0.0249(16) 0.0113(14)
C61 0.070(2) 0.0579(19) 0.069(2) 0.0347(17) 0.0356(19) 0.0132(16)
C62 0.106(3) 0.070(2) 0.088(3) 0.035(2) 0.032(3) -0.015(2)
C63 0.0500(17) 0.0487(16) 0.0542(18) 0.0292(14) 0.0214(15) 0.0195(13)
C64 0.068(2) 0.0637(19) 0.057(2) 0.0325(16) 0.0310(17) 0.0281(16)
C65 0.081(2) 0.066(2) 0.071(2) 0.0318(18) 0.040(2) 0.0389(18)
C66 0.144(4) 0.088(3) 0.101(3) 0.051(3) 0.080(3) 0.066(3)
C67 0.0496(17) 0.0468(16) 0.0476(17) 0.0257(14) 0.0212(14) 0.0110(13)
C68 0.0505(17) 0.0463(16) 0.0563(19) 0.0254(14) 0.0250(15) 0.0133(13)
C69 0.0543(19) 0.0569(18) 0.060(2) 0.0321(16) 0.0305(16) 0.0157(14)
C70 0.073(2) 0.0563(18) 0.063(2) 0.0304(16) 0.0383(18) 0.0201(16)
C71 0.0478(18) 0.0562(18) 0.0491(18) 0.0262(15) 0.0163(15) 0.0145(14)
C72 0.0519(19) 0.0588(19) 0.062(2) 0.0283(16) 0.0229(17) 0.0099(15)
C73 0.053(2) 0.070(2) 0.065(2) 0.0234(18) 0.0247(17) 0.0106(16)
C74 0.058(2) 0.072(2) 0.096(3) 0.020(2) 0.028(2) 0.0047(18)
O3 0.090(5) 0.084(4) 0.069(4) 0.024(3) 0.029(3) 0.032(3)
C75 0.19(3) 0.095(10) 0.18(3) 0.020(13) 0.15(3) 0.026(15)
C76 0.089(9) 0.077(6) 0.125(10) 0.049(6) 0.046(8) 0.016(5)
O4 0.110(5) 0.153(7) 0.155(7) 0.109(6) 0.077(5) 0.076(5)
C77 0.059(7) 0.067(8) 0.082(8) 0.014(7) 0.033(6) -0.009(6)
C78 0.108(13) 0.35(5) 0.13(2) 0.13(3) 0.000(13) 0.060(19)

loop_
_atom_type_symbol
_atom_type_description
_atom_type_scat_dispersion_real
_atom_type_scat_dispersion_imag
_atom_type_scat_source
C C 0.0033 0.0016 'International Tables Vol C Tables 4.2.6.8 and 6.1.1.4'
H H 0.0000 0.0000 'International Tables Vol C Tables 4.2.6.8 and 6.1.1.4'
N N 0.0061 0.0033 'International Tables Vol C Tables 4.2.6.8 and 6.1.1.4'
O O 0.0106 0.0060 'International Tables Vol C Tables 4.2.6.8 and 6.1.1.4'
S S 0.1246 0.1234 'International Tables Vol C Tables 4.2.6.8 and 6.1.1.4'
Mo Mo -1.6832 0.6857 'International Tables Vol C Tables 4.2.6.8 and 6.1.1.4'

loop_
_geom_angle_atom_site_label_1
_geom_angle_atom_site_label_2
_geom_angle_atom_site_label_3
_geom_angle
_geom_angle_site_symmetry_1
_geom_angle_site_symmetry_3
_geom_angle_publ_flag
O1 Mo1 N1 95.29(10) . . ?
O1 Mo1 N4 95.95(11) . . ?
N1 Mo1 N4 168.63(9) . . ?
O1 Mo1 N3 95.01(10) . . ?
N1 Mo1 N3 90.66(10) . . ?
N4 Mo1 N3 90.11(10) . . ?
O1 Mo1 N2 97.30(10) . . ?
N1 Mo1 N2 89.01(10) . . ?
N4 Mo1 N2 87.82(10) . . ?
N3 Mo1 N2 167.66(9) . . ?
O1 Mo1 N5 177.73(9) . . ?
N1 Mo1 N5 84.43(9) . . ?
N4 Mo1 N5 84.41(9) . . ?
N3 Mo1 N5 82.74(9) . . ?
N2 Mo1 N5 84.95(9) . . ?
O2 Mo2 N9 98.33(11) . . ?
O2 Mo2 N6 96.62(11) . . ?
N9 Mo2 N6 87.16(11) . . ?
O2 Mo2 N7 93.87(11) . . ?
N9 Mo2 N7 167.78(11) . . ?
N6 Mo2 N7 90.79(11) . . ?
O2 Mo2 N8 94.79(11) . . ?
N9 Mo2 N8 89.19(11) . . ?
N6 Mo2 N8 168.41(11) . . ?
N7 Mo2 N8 90.46(11) . . ?
O2 Mo2 N10 174.11(10) . . ?
N9 Mo2 N10 87.04(10) . . ?
N6 Mo2 N10 85.99(11) . . ?
N7 Mo2 N10 80.79(11) . . ?
N8 Mo2 N10 82.83(10) . . ?
C1 N1 Mo1 177.5(2) . . ?
C2 N2 Mo1 177.7(2) . . ?
C3 N3 Mo1 172.7(2) . . ?
C4 N4 Mo1 176.6(2) . . ?
C5 N5 Mo1 171.7(2) . . ?
C6 N6 Mo2 170.2(3) . . ?
C7 N7 Mo2 167.1(3) . . ?
C8 N8 Mo2 176.8(3) . . ?
C9 N9 Mo2 173.1(2) . . ?
C10 N10 Mo2 150.9(2) . . ?
C23 N11 C15 111.9(2) . . ?
C23 N11 C11 111.3(2) . . ?
C15 N11 C11 105.59(19) . . ?
C23 N11 C19 106.49(19) . . ?
C15 N11 C19 110.7(2) . . ?
C11 N11 C19 111.0(2) . . ?
C39 N12 C27 111.8(2) . . ?
C39 N12 C31 111.4(2) . . ?
C27 N12 C31 106.40(19) . . ?
C39 N12 C35 106.19(19) . . ?
C27 N12 C35 110.5(2) . . ?
C31 N12 C35 110.6(2) . . ?
C51 N13 C47 110.9(2) . . ?
C51 N13 C43 108.7(2) . . ?
C47 N13 C43 109.48(19) . . ?
C51 N13 C55 109.0(2) . . ?
C47 N13 C55 107.9(2) . . ?
C43 N13 C55 111.0(2) . . ?
C67 N14 C71 111.7(2) . . ?
C67 N14 C59 111.4(2) . . ?
C71 N14 C59 106.1(2) . . ?
C67 N14 C63 105.3(2) . . ?
C71 N14 C63 111.6(2) . . ?
C59 N14 C63 110.8(2) . . ?
N1 C1 S1 177.9(3) . . ?
N2 C2 S2 179.6(3) . . ?
N3 C3 S3 178.3(3) . . ?
N4 C4 S4 177.5(3) . . ?
N5 C5 S5 178.5(3) . . ?
N6 C6 S6 179.6(3) . . ?
N7 C7 S7 178.9(3) . . ?
N8 C8 S8 179.5(3) . . ?
N9 C9 S9 178.8(3) . . ?
N10 C10 S10 178.7(3) . . ?
C12 C11 N11 116.7(2) . . ?
C11 C12 C13 109.3(2) . . ?
C14 C13 C12 113.1(3) . . ?
C16 C15 N11 116.7(2) . . ?
C15 C16 C17 109.9(3) . . ?
C18 C17 C16 114.3(3) . . ?
C20 C19 N11 114.8(2) . . ?
C19 C20 C21 112.0(3) . . ?
C22 C21 C20 114.3(3) . . ?
N11 C23 C24 116.1(2) . . ?
C23 C24 C25 110.8(3) . . ?
C26B C25 C26A 114.6(7) . . ?
C26B C25 C24 116.8(6) . . ?
C26A C25 C24 112.2(5) . . ?
C28 C27 N12 115.7(2) . . ?
C27 C28 C29 111.2(2) . . ?
C30 C29 C28 113.7(3) . . ?
N12 C31 C32 115.6(2) . . ?
C31 C32 C33 110.7(3) . . ?
C34 C33 C32 114.0(3) . . ?
C36 C35 N12 117.3(2) . . ?
C37 C36 C35 110.4(2) . . ?
C36 C37 C38 114.0(3) . . ?
C40 C39 N12 117.0(2) . . ?
C39 C40 C41 109.0(2) . . ?
C42 C41 C40 114.1(3) . . ?
C44 C43 N13 114.5(2) . . ?
C43 C44 C45 112.4(2) . . ?
C44 C45 C46 112.3(3) . . ?
C48 C47 N13 116.1(2) . . ?
C47 C48 C49 111.5(2) . . ?
C50 C49 C48 113.7(3) . . ?
C52 C51 N13 117.4(2) . . ?
C51 C52 C53 109.5(2) . . ?
C54 C53 C52 112.5(3) . . ?
C56 C55 N13 115.7(2) . . ?
C55 C56 C57 112.8(3) . . ?
C58 C57 C56 114.0(3) . . ?
C60 C59 N14 117.1(2) . . ?
C59 C60 C61 110.1(3) . . ?
C62 C61 C60 112.8(3) . . ?
C64 C63 N14 116.7(2) . . ?
C63 C64 C65 108.6(2) . . ?
C66 C65 C64 112.6(3) . . ?
C68 C67 N14 116.6(2) . . ?
C67 C68 C69 109.7(2) . . ?
C70 C69 C68 112.9(2) . . ?
C72 C71 N14 116.6(2) . . ?
C71 C72 C73 110.5(3) . . ?
C74 C73 C72 111.9(3) . . ?
C76 C75 O3 93.4(12) . . ?
C78 C77 O4 104.7(16) . . ?

loop_
_geom_bond_atom_site_label_1
_geom_bond_atom_site_label_2
_geom_bond_distance
_geom_bond_site_symmetry_2
_geom_bond_publ_flag
Mo1 O1 1.669(2) . ?
Mo1 N1 2.043(3) . ?
Mo1 N4 2.054(3) . ?
Mo1 N3 2.054(2) . ?
Mo1 N2 2.054(2) . ?
Mo1 N5 2.220(2) . ?
Mo2 O2 1.668(2) . ?
Mo2 N9 2.046(3) . ?
Mo2 N6 2.055(3) . ?
Mo2 N7 2.056(3) . ?
Mo2 N8 2.064(3) . ?
Mo2 N10 2.209(3) . ?
S1 C1 1.611(3) . ?
S2 C2 1.606(3) . ?
S3 C3 1.612(3) . ?
S4 C4 1.602(3) . ?
S5 C5 1.635(3) . ?
S6 C6 1.593(4) . ?
S7 C7 1.602(4) . ?
S8 C8 1.604(3) . ?
S9 C9 1.600(4) . ?
S10 C10 1.608(3) . ?
N1 C1 1.171(3) . ?
N2 C2 1.157(3) . ?
N3 C3 1.158(3) . ?
N4 C4 1.160(4) . ?
N5 C5 1.160(3) . ?
N6 C6 1.159(4) . ?
N7 C7 1.152(4) . ?
N8 C8 1.157(4) . ?
N9 C9 1.166(4) . ?
N10 C10 1.161(4) . ?
N11 C23 1.512(3) . ?
N11 C15 1.516(4) . ?
N11 C11 1.521(4) . ?
N11 C19 1.525(3) . ?
N12 C39 1.513(3) . ?
N12 C27 1.516(3) . ?
N12 C31 1.518(3) . ?
N12 C35 1.519(3) . ?
N13 C51 1.514(3) . ?
N13 C47 1.519(3) . ?
N13 C43 1.525(3) . ?
N13 C55 1.539(3) . ?
N14 C67 1.517(3) . ?
N14 C71 1.518(4) . ?
N14 C59 1.521(3) . ?
N14 C63 1.526(3) . ?
C11 C12 1.509(4) . ?
C12 C13 1.519(4) . ?
C13 C14 1.507(4) . ?
C15 C16 1.508(4) . ?
C16 C17 1.550(5) . ?
C17 C18 1.477(5) . ?
C19 C20 1.511(4) . ?
C20 C21 1.515(4) . ?
C21 C22 1.495(5) . ?
C23 C24 1.516(4) . ?
C24 C25 1.518(5) . ?
C25 C26B 1.363(11) . ?
C25 C26A 1.398(9) . ?
C27 C28 1.516(4) . ?
C28 C29 1.522(4) . ?
C29 C30 1.497(5) . ?
C31 C32 1.518(4) . ?
C32 C33 1.531(4) . ?
C33 C34 1.500(5) . ?
C35 C36 1.511(4) . ?
C36 C37 1.498(4) . ?
C37 C38 1.512(5) . ?
C39 C40 1.513(4) . ?
C40 C41 1.526(4) . ?
C41 C42 1.492(4) . ?
C43 C44 1.505(4) . ?
C44 C45 1.512(4) . ?
C45 C46 1.523(5) . ?
C47 C48 1.500(4) . ?
C48 C49 1.511(4) . ?
C49 C50 1.491(4) . ?
C51 C52 1.503(4) . ?
C52 C53 1.531(4) . ?
C53 C54 1.512(4) . ?
C55 C56 1.510(4) . ?
C56 C57 1.523(5) . ?
C57 C58 1.459(5) . ?
C59 C60 1.502(4) . ?
C60 C61 1.519(4) . ?
C61 C62 1.514(5) . ?
C63 C64 1.513(4) . ?
C64 C65 1.532(4) . ?
C65 C66 1.509(5) . ?
C67 C68 1.514(4) . ?
C68 C69 1.516(4) . ?
C69 C70 1.513(4) . ?
C71 C72 1.505(4) . ?
C72 C73 1.536(4) . ?
C73 C74 1.509(5) . ?
O3 C75 1.69(2) . ?
C75 C76 1.46(3) . ?
O4 C77 1.494(15) . ?
C77 C78 1.33(3) . ?
